data_4117775
loop_
_publ_author_name
'Ming Fang'
'Joy H. Farnaby'
'Joseph W. Ziller'
'Jefferson E. Bates'
'Filipp Furche'
'William J. Evans'

_publ_section_title
;
 Isolation of (CO)1- and (CO2)1-Radical Complexes of Rare Earths via
 Ln(NR2)3/K Reduction and [K2(18-crown-6)2]2+ Oligomerization
;
_journal_name_full 'Journal of the American Chemical Society'
_journal_page_first 6064
_journal_page_last 6067
_journal_paper_doi 10.1021/ja211220r
_journal_volume 134
_journal_year 2012
_chemical_formula_sum 'C38 H85 K N3 O7 Si6 Y'
_chemical_formula_weight 992.64
_chemical_name_systematic
; 
 ? 
;
_space_group_IT_number 61
_symmetry_cell_setting orthorhombic
_symmetry_space_group_name_Hall '-P 2ac 2ab'
_symmetry_space_group_name_H-M 'P b c a'
_atom_sites_solution_hydrogens geom
_atom_sites_solution_primary direct
_atom_sites_solution_secondary difmap
_audit_creation_method SHELXTL
_cell_angle_alpha 90.00
_cell_angle_beta 90.00
_cell_angle_gamma 90.00
_cell_formula_units_Z 8
_cell_length_a 21.499(2)
_cell_length_b 19.7847(18)
_cell_length_c 26.014(2)
_cell_measurement_reflns_used 9838
_cell_measurement_temperature 88(2)
_cell_measurement_theta_max 25.38
_cell_measurement_theta_min 2.16
_cell_volume 11065.1(17)
_computing_cell_refinement 'Bruker SAINT'
_computing_data_collection 'Bruker APEX2'
_computing_data_reduction 'Bruker SAINT'
_computing_molecular_graphics 'Bruker SHELXTL'
_computing_publication_material 'Bruker SHELXTL'
_computing_structure_refinement 'SHELXL-97 (Sheldrick, 2008)'
_computing_structure_solution 'SHELXS-97 (Sheldrick, 2008)'
_diffrn_ambient_temperature 88(2)
_diffrn_measured_fraction_theta_full 0.999
_diffrn_measured_fraction_theta_max 0.999
_diffrn_measurement_device_type 'Bruker APEX-II CCD'
_diffrn_measurement_method '\f and \w scans'
_diffrn_radiation_monochromator graphite
_diffrn_radiation_source 'fine-focus sealed tube'
_diffrn_radiation_type MoK\a
_diffrn_radiation_wavelength 0.71073
_diffrn_reflns_av_R_equivalents 0.0551
_diffrn_reflns_av_sigmaI/netI 0.0305
_diffrn_reflns_limit_h_max 23
_diffrn_reflns_limit_h_min -23
_diffrn_reflns_limit_k_max 21
_diffrn_reflns_limit_k_min -21
_diffrn_reflns_limit_l_max 28
_diffrn_reflns_limit_l_min -28
_diffrn_reflns_number 65976
_diffrn_reflns_theta_full 23.25
_diffrn_reflns_theta_max 23.25
_diffrn_reflns_theta_min 2.06
_exptl_absorpt_coefficient_mu 1.300
_exptl_absorpt_correction_T_max 0.6795
_exptl_absorpt_correction_T_min 0.5518
_exptl_absorpt_correction_type numerical
_exptl_absorpt_process_details 'Bruker SADABS'
_exptl_crystal_colour colorless
_exptl_crystal_density_diffrn 1.192
_exptl_crystal_density_meas ?
_exptl_crystal_description irregular
_exptl_crystal_F_000 4256
_exptl_crystal_size_max 0.52
_exptl_crystal_size_mid 0.47
_exptl_crystal_size_min 0.32
_refine_diff_density_max 3.084
_refine_diff_density_min -0.685
_refine_diff_density_rms 0.103
_refine_ls_extinction_method none
_refine_ls_goodness_of_fit_ref 1.051
_refine_ls_hydrogen_treatment constr
_refine_ls_matrix_type full
_refine_ls_number_parameters 524
_refine_ls_number_reflns 7929
_refine_ls_number_restraints 0
_refine_ls_restrained_S_all 1.051
_refine_ls_R_factor_all 0.0795
_refine_ls_R_factor_gt 0.0654
_refine_ls_shift/su_max 0.000
_refine_ls_shift/su_mean 0.000
_refine_ls_structure_factor_coef Fsqd
_refine_ls_weighting_details 'calc w=1/[\s^2^(Fo^2^)+(0.0902P)^2^+56.2616P] where P=(Fo^2^+2Fc^2^)/3'
_refine_ls_weighting_scheme calc
_refine_ls_wR_factor_gt 0.1699
_refine_ls_wR_factor_ref 0.1819
_reflns_number_gt 6569
_reflns_number_total 7929
_reflns_threshold_expression >2sigma(I)
_cod_data_source_file ja211220r_si_005.cif
_cod_data_source_block mf94
_cod_depositor_comments
;
The following automatic conversions were performed:

'_exptl_crystal_density_meas' value 'none' was changed to '?' - the
value is perceived as not measured.

Automatic conversion script
Id: cif_fix_values 3008 2015-01-20 13:52:24Z robertas 
;
_cod_original_cell_volume 11065.0(18)
_cod_database_code 4117775

loop_
_symmetry_equiv_pos_as_xyz
'x, y, z'
'-x+1/2, -y, z+1/2'
'-x, y+1/2, -z+1/2'
'x+1/2, -y+1/2, -z'
'-x, -y, -z'
'x-1/2, y, -z-1/2'
'x, -y-1/2, z-1/2'
'-x-1/2, y-1/2, z'

loop_
_atom_site_label
_atom_site_type_symbol
_atom_site_fract_x
_atom_site_fract_y
_atom_site_fract_z
_atom_site_U_iso_or_equiv
_atom_site_adp_type
_atom_site_occupancy
_atom_site_symmetry_multiplicity
_atom_site_calc_flag
_atom_site_refinement_flags
_atom_site_disorder_assembly
_atom_site_disorder_group
Y1 Y 0.06690(2) 0.73953(3) 0.089784(19) 0.02008(18) Uani 1 1 d . A .
K1 K 0.03462(6) 0.72794(6) 0.26910(5) 0.0319(3) Uani 1 1 d . A .
O1 O 0.04043(19) 0.7080(2) 0.16742(15) 0.0366(10) Uani 1 1 d . . .
O2 O 0.02895(19) 0.6156(2) 0.33567(16) 0.0397(10) Uani 1 1 d . . .
O3 O -0.08277(18) 0.6773(2) 0.30426(16) 0.0372(10) Uani 1 1 d . . .
O4 O -0.07908(19) 0.8056(2) 0.25232(18) 0.0407(10) Uani 1 1 d . . .
O5 O 0.02211(19) 0.8659(2) 0.30291(17) 0.0401(10) Uani 1 1 d . . .
O6 O 0.13691(18) 0.7987(2) 0.31259(17) 0.0397(10) Uani 1 1 d . . .
O7 O 0.1451(2) 0.6562(2) 0.29555(17) 0.0416(11) Uani 1 1 d . . .
N1 N -0.0252(2) 0.7330(2) 0.04822(18) 0.0287(11) Uani 1 1 d . . .
N2 N 0.12381(19) 0.6443(2) 0.08749(16) 0.0221(10) Uani 1 1 d . A .
N3 N 0.1252(2) 0.8325(2) 0.07315(19) 0.0338(12) Uani 1 1 d . A .
Si1 Si -0.07624(7) 0.79157(9) 0.07057(7) 0.0347(4) Uani 1 1 d . . .
Si2 Si -0.04496(8) 0.66958(10) 0.00587(7) 0.0378(4) Uani 1 1 d . . .
Si3 Si 0.11741(14) 0.87613(11) 0.01638(9) 0.0724(8) Uani 1 1 d . . .
Si4 Si 0.17252(8) 0.85839(9) 0.12122(8) 0.0437(5) Uani 1 1 d . . .
Si5 Si 0.19158(7) 0.63135(8) 0.05459(6) 0.0282(4) Uani 1 1 d . . .
Si6 Si 0.09426(7) 0.58761(8) 0.13067(6) 0.0254(4) Uani 1 1 d . . .
C1 C -0.1062(3) 0.8505(4) 0.0204(3) 0.0538(19) Uani 1 1 d . . .
H1A H -0.0711 0.8718 0.0026 0.081 Uiso 1 1 calc R . .
H1B H -0.1318 0.8855 0.0367 0.081 Uiso 1 1 calc R . .
H1C H -0.1314 0.8253 -0.0044 0.081 Uiso 1 1 calc R . .
C2 C -0.0378(3) 0.8434(4) 0.1213(3) 0.0504(18) Uani 1 1 d . . .
H2A H -0.0016 0.8665 0.1066 0.076 Uiso 1 1 calc R . .
H2B H -0.0243 0.8139 0.1494 0.076 Uiso 1 1 calc R . .
H2C H -0.0673 0.8770 0.1344 0.076 Uiso 1 1 calc R . .
C3 C -0.1460(3) 0.7532(4) 0.1030(3) 0.056(2) Uani 1 1 d . . .
H3A H -0.1323 0.7188 0.1276 0.083 Uiso 1 1 calc R . .
H3B H -0.1729 0.7322 0.0771 0.083 Uiso 1 1 calc R . .
H3C H -0.1692 0.7885 0.1211 0.083 Uiso 1 1 calc R . .
C4 C -0.0918(4) 0.6000(4) 0.0378(3) 0.063(2) Uani 1 1 d . . .
H4A H -0.1345 0.6156 0.0434 0.094 Uiso 1 1 calc R . .
H4B H -0.0728 0.5884 0.0709 0.094 Uiso 1 1 calc R . .
H4C H -0.0921 0.5600 0.0156 0.094 Uiso 1 1 calc R . .
C5 C -0.0907(5) 0.6990(5) -0.0508(3) 0.079(3) Uani 1 1 d . . .
H5A H -0.0663 0.7323 -0.0702 0.119 Uiso 1 1 calc R . .
H5B H -0.1295 0.7199 -0.0391 0.119 Uiso 1 1 calc R . .
H5C H -0.1003 0.6604 -0.0731 0.119 Uiso 1 1 calc R . .
C6 C 0.0259(3) 0.6292(3) -0.0220(2) 0.0416(16) Uani 1 1 d . . .
H6A H 0.0509 0.6635 -0.0397 0.062 Uiso 1 1 calc R . .
H6B H 0.0134 0.5941 -0.0465 0.062 Uiso 1 1 calc R . .
H6C H 0.0506 0.6088 0.0056 0.062 Uiso 1 1 calc R . .
C7 C 0.0637(7) 0.9558(8) 0.0240(6) 0.084(4) Uiso 0.70 1 d P A 1
H7A H 0.0244 0.9423 0.0401 0.125 Uiso 0.70 1 calc PR A 1
H7B H 0.0554 0.9753 -0.0099 0.125 Uiso 0.70 1 calc PR A 1
H7C H 0.0845 0.9893 0.0457 0.125 Uiso 0.70 1 calc PR A 1
C8 C 0.2048(8) 0.8809(9) -0.0145(5) 0.046(5) Uiso 0.54(3) 1 d P A 1
H8A H 0.2309 0.9106 0.0066 0.068 Uiso 0.54(3) 1 calc PR A 1
H8B H 0.2024 0.8989 -0.0496 0.068 Uiso 0.54(3) 1 calc PR A 1
H8C H 0.2230 0.8355 -0.0154 0.068 Uiso 0.54(3) 1 calc PR A 1
C7B C 0.1110(16) 0.9650(16) 0.0298(12) 0.077(8) Uiso 0.30 1 d P A 2
H7B1 H 0.0692 0.9749 0.0430 0.116 Uiso 0.30 1 calc PR A 2
H7B2 H 0.1181 0.9908 -0.0018 0.116 Uiso 0.30 1 calc PR A 2
H7B3 H 0.1421 0.9778 0.0556 0.116 Uiso 0.30 1 calc PR A 2
C8B C 0.1801(9) 0.9106(11) -0.0162(6) 0.048(6) Uiso 0.46(3) 1 d P A 2
H8B1 H 0.2081 0.9326 0.0084 0.072 Uiso 0.46(3) 1 calc PR A 2
H8B2 H 0.1651 0.9441 -0.0411 0.072 Uiso 0.46(3) 1 calc PR A 2
H8B3 H 0.2026 0.8747 -0.0343 0.072 Uiso 0.46(3) 1 calc PR A 2
C9 C 0.0712(3) 0.8264(5) -0.0320(3) 0.069(3) Uani 1 1 d . A .
H9A H 0.0304 0.8151 -0.0175 0.103 Uiso 1 1 calc R . .
H9B H 0.0935 0.7847 -0.0405 0.103 Uiso 1 1 calc R . .
H9C H 0.0656 0.8534 -0.0632 0.103 Uiso 1 1 calc R . .
C10 C 0.1666(5) 0.8008(5) 0.1769(3) 0.086(3) Uani 1 1 d . A .
H10A H 0.1230 0.7974 0.1877 0.129 Uiso 1 1 calc R . .
H10B H 0.1917 0.8185 0.2053 0.129 Uiso 1 1 calc R . .
H10C H 0.1819 0.7559 0.1672 0.129 Uiso 1 1 calc R . .
C11 C 0.2571(5) 0.8519(6) 0.0992(4) 0.046(3) Uiso 0.63 1 d P A 1
H11A H 0.2646 0.8070 0.0847 0.070 Uiso 0.63 1 calc PR A 1
H11B H 0.2847 0.8591 0.1287 0.070 Uiso 0.63 1 calc PR A 1
H11C H 0.2653 0.8864 0.0730 0.070 Uiso 0.63 1 calc PR A 1
C12 C 0.1604(6) 0.9483(6) 0.1365(5) 0.053(3) Uiso 0.63 1 d P A 1
H12A H 0.1693 0.9758 0.1060 0.079 Uiso 0.63 1 calc PR A 1
H12B H 0.1884 0.9616 0.1645 0.079 Uiso 0.63 1 calc PR A 1
H12C H 0.1172 0.9554 0.1472 0.079 Uiso 0.63 1 calc PR A 1
C11B C 0.2535(10) 0.8830(11) 0.1197(9) 0.057(5) Uiso 0.37 1 d P A 2
H11D H 0.2794 0.8430 0.1138 0.085 Uiso 0.37 1 calc PR A 2
H11E H 0.2649 0.9038 0.1525 0.085 Uiso 0.37 1 calc PR A 2
H11F H 0.2601 0.9156 0.0918 0.085 Uiso 0.37 1 calc PR A 2
C12B C 0.1352(12) 0.9284(13) 0.1637(9) 0.071(6) Uiso 0.37 1 d P A 2
H12D H 0.1308 0.9700 0.1436 0.107 Uiso 0.37 1 calc PR A 2
H12E H 0.1619 0.9371 0.1935 0.107 Uiso 0.37 1 calc PR A 2
H12F H 0.0942 0.9135 0.1755 0.107 Uiso 0.37 1 calc PR A 2
C13 C 0.1995(4) 0.5449(4) 0.0280(4) 0.074(3) Uani 1 1 d . . .
H13A H 0.1656 0.5364 0.0036 0.111 Uiso 1 1 calc R . .
H13B H 0.1974 0.5119 0.0560 0.111 Uiso 1 1 calc R . .
H13C H 0.2395 0.5407 0.0103 0.111 Uiso 1 1 calc R . .
C14 C 0.1990(3) 0.6907(4) -0.0007(3) 0.061(2) Uani 1 1 d . . .
H14A H 0.1665 0.6808 -0.0260 0.092 Uiso 1 1 calc R . .
H14B H 0.2400 0.6852 -0.0166 0.092 Uiso 1 1 calc R . .
H14C H 0.1943 0.7372 0.0116 0.092 Uiso 1 1 calc R . .
C15 C 0.2609(3) 0.6453(5) 0.0960(3) 0.061(2) Uani 1 1 d . . .
H15A H 0.2592 0.6909 0.1107 0.092 Uiso 1 1 calc R . .
H15B H 0.2988 0.6406 0.0753 0.092 Uiso 1 1 calc R . .
H15C H 0.2613 0.6119 0.1238 0.092 Uiso 1 1 calc R . .
C16 C 0.0602(3) 0.5102(3) 0.1021(3) 0.0451(17) Uani 1 1 d . A .
H16A H 0.0936 0.4807 0.0898 0.068 Uiso 1 1 calc R . .
H16B H 0.0332 0.5226 0.0733 0.068 Uiso 1 1 calc R . .
H16C H 0.0357 0.4863 0.1282 0.068 Uiso 1 1 calc R . .
C17 C 0.1520(3) 0.5596(3) 0.1806(2) 0.0431(16) Uani 1 1 d . A .
H17A H 0.1848 0.5330 0.1641 0.065 Uiso 1 1 calc R . .
H17B H 0.1308 0.5319 0.2065 0.065 Uiso 1 1 calc R . .
H17C H 0.1703 0.5994 0.1971 0.065 Uiso 1 1 calc R . .
C18 C 0.0312(3) 0.6384(3) 0.1659(2) 0.0329(14) Uani 1 1 d . A .
C19 C -0.0176(3) 0.6097(3) 0.1888(2) 0.0389(15) Uani 1 1 d . . .
H19A H -0.0469 0.6368 0.2067 0.047 Uiso 1 1 calc R A .
H19B H -0.0230 0.5620 0.1873 0.047 Uiso 1 1 calc R . .
C20 C -0.0296(3) 0.5817(3) 0.3362(3) 0.0437(16) Uani 1 1 d . . .
H20A H -0.0301 0.5468 0.3635 0.052 Uiso 1 1 calc R . .
H20B H -0.0369 0.5592 0.3027 0.052 Uiso 1 1 calc R . .
C21 C -0.0793(3) 0.6330(4) 0.3460(3) 0.0436(16) Uani 1 1 d . . .
H21A H -0.1198 0.6100 0.3509 0.052 Uiso 1 1 calc R . .
H21B H -0.0695 0.6585 0.3777 0.052 Uiso 1 1 calc R . .
C22 C -0.1322(3) 0.7249(4) 0.3069(3) 0.0453(17) Uani 1 1 d . . .
H22A H -0.1259 0.7552 0.3368 0.054 Uiso 1 1 calc R . .
H22B H -0.1722 0.7009 0.3116 0.054 Uiso 1 1 calc R . .
C23 C -0.1342(3) 0.7653(3) 0.2591(3) 0.0431(16) Uani 1 1 d . . .
H23A H -0.1389 0.7345 0.2294 0.052 Uiso 1 1 calc R . .
H23B H -0.1710 0.7953 0.2600 0.052 Uiso 1 1 calc R . .
C24 C -0.0834(3) 0.8693(3) 0.2780(3) 0.0439(16) Uani 1 1 d . . .
H24A H -0.0943 0.8626 0.3146 0.053 Uiso 1 1 calc R . .
H24B H -0.1159 0.8976 0.2618 0.053 Uiso 1 1 calc R . .
C25 C -0.0204(3) 0.9029(3) 0.2732(3) 0.0407(15) Uani 1 1 d . . .
H25A H -0.0070 0.9036 0.2368 0.049 Uiso 1 1 calc R . .
H25B H -0.0227 0.9501 0.2857 0.049 Uiso 1 1 calc R . .
C26 C 0.0788(3) 0.9008(3) 0.3091(3) 0.0435(16) Uani 1 1 d . . .
H26A H 0.0713 0.9444 0.3266 0.052 Uiso 1 1 calc R . .
H26B H 0.0975 0.9101 0.2750 0.052 Uiso 1 1 calc R . .
C27 C 0.1227(3) 0.8577(3) 0.3409(3) 0.0424(16) Uani 1 1 d . . .
H27A H 0.1613 0.8832 0.3484 0.051 Uiso 1 1 calc R . .
H27B H 0.1029 0.8454 0.3740 0.051 Uiso 1 1 calc R . .
C28 C 0.1847(3) 0.7593(4) 0.3362(3) 0.0490(18) Uani 1 1 d . . .
H28A H 0.1711 0.7438 0.3706 0.059 Uiso 1 1 calc R . .
H28B H 0.2229 0.7867 0.3403 0.059 Uiso 1 1 calc R . .
C29 C 0.1975(3) 0.6995(3) 0.3022(3) 0.0489(18) Uani 1 1 d . . .
H29A H 0.2112 0.7160 0.2681 0.059 Uiso 1 1 calc R . .
H29B H 0.2321 0.6730 0.3171 0.059 Uiso 1 1 calc R . .
C30 C 0.1389(3) 0.6087(3) 0.3368(2) 0.0397(16) Uani 1 1 d . . .
H30A H 0.1388 0.6328 0.3701 0.048 Uiso 1 1 calc R . .
H30B H 0.1745 0.5770 0.3365 0.048 Uiso 1 1 calc R . .
C31 C 0.0795(3) 0.5705(3) 0.3303(3) 0.0467(17) Uani 1 1 d . . .
H31A H 0.0784 0.5491 0.2959 0.056 Uiso 1 1 calc R . .
H31B H 0.0767 0.5344 0.3566 0.056 Uiso 1 1 calc R . .
C32 C 0.2426(3) 0.4713(3) 0.2874(2) 0.0419(16) Uani 1 1 d . . .
H32A H 0.2310 0.4614 0.2530 0.050 Uiso 1 1 calc R . .
C33 C 0.2148(3) 0.4359(3) 0.3277(3) 0.0439(16) Uani 1 1 d . . .
H33A H 0.1847 0.4020 0.3209 0.053 Uiso 1 1 calc R . .
C34 C 0.2318(3) 0.4512(4) 0.3778(3) 0.0462(18) Uani 1 1 d . . .
H34A H 0.2130 0.4281 0.4058 0.055 Uiso 1 1 calc R . .
C35 C 0.2764(3) 0.5003(3) 0.3868(3) 0.0458(17) Uani 1 1 d . . .
H35A H 0.2882 0.5104 0.4211 0.055 Uiso 1 1 calc R . .
C36 C 0.3039(3) 0.5345(3) 0.3469(2) 0.0397(16) Uani 1 1 d . . .
H36A H 0.3347 0.5678 0.3538 0.048 Uiso 1 1 calc R . .
C37 C 0.2869(3) 0.5205(3) 0.2968(2) 0.0401(15) Uani 1 1 d . . .
C38 C 0.3163(3) 0.5620(4) 0.2542(3) 0.058(2) Uani 1 1 d . . .
H38A H 0.2861 0.5686 0.2264 0.088 Uiso 1 1 calc R . .
H38B H 0.3528 0.5382 0.2408 0.088 Uiso 1 1 calc R . .
H38C H 0.3291 0.6061 0.2678 0.088 Uiso 1 1 calc R . .

loop_
_atom_site_aniso_label
_atom_site_aniso_U_11
_atom_site_aniso_U_22
_atom_site_aniso_U_33
_atom_site_aniso_U_23
_atom_site_aniso_U_13
_atom_site_aniso_U_12
Y1 0.0166(3) 0.0203(3) 0.0233(3) -0.0003(2) -0.0018(2) -0.0011(2)
K1 0.0269(7) 0.0350(7) 0.0338(7) -0.0015(5) 0.0004(5) -0.0014(5)
O1 0.032(2) 0.045(3) 0.033(2) 0.0064(19) 0.0023(18) -0.0005(19)
O2 0.031(2) 0.039(2) 0.049(3) 0.006(2) 0.0066(19) 0.0035(19)
O3 0.029(2) 0.044(3) 0.038(2) 0.000(2) 0.0030(18) 0.0047(19)
O4 0.032(2) 0.036(2) 0.054(3) -0.007(2) -0.004(2) -0.0007(19)
O5 0.030(2) 0.035(2) 0.055(3) 0.000(2) -0.008(2) -0.0060(19)
O6 0.029(2) 0.034(2) 0.056(3) -0.002(2) -0.010(2) 0.0002(19)
O7 0.036(2) 0.041(3) 0.047(3) 0.003(2) 0.002(2) 0.003(2)
N1 0.023(2) 0.036(3) 0.027(3) 0.000(2) 0.000(2) 0.002(2)
N2 0.017(2) 0.025(2) 0.024(2) -0.0016(19) 0.0027(18) 0.0013(19)
N3 0.039(3) 0.024(3) 0.038(3) 0.000(2) 0.013(2) -0.010(2)
Si1 0.0205(8) 0.0462(11) 0.0374(10) 0.0005(8) -0.0018(7) 0.0077(7)
Si2 0.0255(9) 0.0546(11) 0.0334(10) -0.0065(8) -0.0085(7) -0.0046(8)
Si3 0.122(2) 0.0449(13) 0.0507(13) 0.0177(10) 0.0224(14) -0.0222(13)
Si4 0.0243(9) 0.0291(9) 0.0778(14) -0.0119(9) 0.0019(9) -0.0087(7)
Si5 0.0201(8) 0.0347(9) 0.0299(9) -0.0046(7) 0.0050(6) 0.0038(7)
Si6 0.0261(8) 0.0249(8) 0.0253(8) 0.0016(6) 0.0029(6) 0.0023(6)
C1 0.050(4) 0.053(4) 0.058(5) 0.009(4) -0.003(4) 0.020(4)
C2 0.039(4) 0.060(5) 0.052(4) -0.015(4) 0.000(3) 0.012(3)
C3 0.035(4) 0.066(5) 0.066(5) 0.002(4) 0.017(4) 0.008(4)
C4 0.049(4) 0.068(5) 0.071(5) -0.021(4) 0.010(4) -0.026(4)
C5 0.088(7) 0.085(7) 0.064(6) -0.010(5) -0.042(5) 0.009(5)
C6 0.039(4) 0.049(4) 0.037(4) -0.013(3) 0.007(3) -0.010(3)
C9 0.047(4) 0.105(7) 0.054(5) 0.043(5) 0.003(4) -0.018(4)
C10 0.113(8) 0.110(8) 0.035(4) -0.001(5) -0.012(5) -0.071(7)
C13 0.052(5) 0.067(5) 0.103(7) -0.036(5) 0.043(5) 0.000(4)
C14 0.034(4) 0.089(6) 0.061(5) 0.024(4) 0.023(3) 0.009(4)
C15 0.022(3) 0.107(7) 0.054(4) 0.001(4) 0.002(3) 0.008(4)
C16 0.060(4) 0.034(4) 0.041(4) -0.004(3) 0.002(3) -0.012(3)
C17 0.047(4) 0.043(4) 0.040(4) 0.002(3) -0.003(3) 0.006(3)
C18 0.035(3) 0.029(3) 0.035(3) -0.002(3) 0.001(3) -0.003(3)
C19 0.039(4) 0.035(3) 0.043(4) -0.004(3) 0.006(3) -0.001(3)
C20 0.034(4) 0.046(4) 0.052(4) 0.005(3) 0.003(3) -0.006(3)
C21 0.033(4) 0.054(4) 0.044(4) 0.004(3) 0.003(3) -0.007(3)
C22 0.024(3) 0.068(5) 0.044(4) -0.002(3) 0.003(3) 0.004(3)
C23 0.026(3) 0.045(4) 0.058(4) 0.000(3) -0.006(3) -0.004(3)
C24 0.034(3) 0.034(4) 0.063(4) -0.010(3) -0.007(3) 0.009(3)
C25 0.040(4) 0.029(3) 0.053(4) -0.006(3) -0.007(3) 0.009(3)
C26 0.031(3) 0.041(4) 0.059(4) -0.009(3) -0.002(3) -0.010(3)
C27 0.035(4) 0.039(4) 0.053(4) -0.012(3) 0.003(3) -0.007(3)
C28 0.028(4) 0.055(4) 0.063(5) 0.002(4) -0.016(3) -0.006(3)
C29 0.027(3) 0.043(4) 0.076(5) 0.006(4) -0.005(3) -0.001(3)
C30 0.028(3) 0.050(4) 0.041(4) 0.016(3) 0.008(3) 0.013(3)
C31 0.038(4) 0.040(4) 0.062(5) -0.004(3) 0.005(3) 0.012(3)
C32 0.037(4) 0.055(4) 0.034(4) 0.001(3) -0.001(3) 0.011(3)
C33 0.029(3) 0.045(4) 0.057(5) 0.010(3) 0.000(3) 0.009(3)
C34 0.048(4) 0.050(4) 0.041(4) 0.013(3) 0.016(3) 0.022(4)
C35 0.046(4) 0.048(4) 0.044(4) -0.006(3) 0.001(3) 0.019(3)
C36 0.031(3) 0.049(4) 0.039(4) -0.004(3) 0.002(3) 0.017(3)
C37 0.026(3) 0.049(4) 0.045(4) 0.004(3) 0.007(3) 0.007(3)
C38 0.052(5) 0.061(5) 0.063(5) -0.002(4) 0.016(4) -0.013(4)

loop_
_atom_type_symbol
_atom_type_description
_atom_type_scat_dispersion_real
_atom_type_scat_dispersion_imag
_atom_type_scat_source
C C 0.0033 0.0016 'International Tables Vol C Tables 4.2.6.8 and 6.1.1.4'
H H 0.0000 0.0000 'International Tables Vol C Tables 4.2.6.8 and 6.1.1.4'
N N 0.0061 0.0033 'International Tables Vol C Tables 4.2.6.8 and 6.1.1.4'
O O 0.0106 0.0060 'International Tables Vol C Tables 4.2.6.8 and 6.1.1.4'
Si Si 0.0817 0.0704 'International Tables Vol C Tables 4.2.6.8 and 6.1.1.4'
K K 0.2009 0.2494 'International Tables Vol C Tables 4.2.6.8 and 6.1.1.4'
Y Y -2.7962 3.5667 'International Tables Vol C Tables 4.2.6.8 and 6.1.1.4'

loop_
_geom_angle_atom_site_label_1
_geom_angle_atom_site_label_2
_geom_angle_atom_site_label_3
_geom_angle
O1 Y1 N2 85.81(15)
O1 Y1 N1 101.37(16)
N2 Y1 N1 114.60(16)
O1 Y1 N3 123.44(17)
N2 Y1 N3 111.97(17)
N1 Y1 N3 116.08(18)
O1 Y1 C18 27.14(16)
N2 Y1 C18 65.55(16)
N1 Y1 C18 93.14(17)
N3 Y1 C18 146.23(18)
O1 K1 O2 119.49(14)
O1 K1 O6 115.47(13)
O2 K1 O6 100.20(13)
O1 K1 O7 97.25(13)
O2 K1 O7 59.71(12)
O6 K1 O7 60.28(12)
O1 K1 O3 107.75(13)
O2 K1 O3 59.37(12)
O6 K1 O3 136.61(13)
O7 K1 O3 118.87(13)
O1 K1 O5 116.48(13)
O2 K1 O5 123.73(13)
O6 K1 O5 58.94(12)
O7 K1 O5 118.41(13)
O3 K1 O5 98.71(12)
O1 K1 O4 88.22(13)
O2 K1 O4 118.05(13)
O6 K1 O4 116.63(12)
O7 K1 O4 174.48(13)
O3 K1 O4 59.62(12)
O5 K1 O4 57.91(12)
O1 K1 C18 25.23(14)
O2 K1 C18 94.44(14)
O6 K1 C18 128.39(15)
O7 K1 C18 86.92(14)
O3 K1 C18 93.09(14)
O5 K1 C18 140.76(14)
O4 K1 C18 98.40(14)
O1 K1 C19 45.00(14)
O2 K1 C19 79.43(15)
O6 K1 C19 148.92(15)
O7 K1 C19 94.73(14)
O3 K1 C19 69.98(14)
O5 K1 C19 145.65(15)
O4 K1 C19 89.65(14)
C18 K1 C19 23.44(15)
C18 O1 Y1 107.0(3)
C18 O1 K1 99.7(3)
Y1 O1 K1 151.8(2)
C31 O2 C20 112.5(5)
C31 O2 K1 113.8(4)
C20 O2 K1 114.5(4)
C21 O3 C22 114.7(5)
C21 O3 K1 114.8(3)
C22 O3 K1 116.3(4)
C24 O4 C23 112.2(5)
C24 O4 K1 116.7(3)
C23 O4 K1 112.3(3)
C25 O5 C26 111.8(5)
C25 O5 K1 112.8(3)
C26 O5 K1 114.7(4)
C27 O6 C28 112.4(5)
C27 O6 K1 116.6(3)
C28 O6 K1 117.3(4)
C29 O7 C30 112.1(5)
C29 O7 K1 112.9(4)
C30 O7 K1 115.5(3)
Si1 N1 Si2 123.9(3)
Si1 N1 Y1 111.3(2)
Si2 N1 Y1 124.3(2)
Si5 N2 Si6 123.2(3)
Si5 N2 Y1 127.1(2)
Si6 N2 Y1 109.3(2)
Si4 N3 Si3 122.9(3)
Si4 N3 Y1 115.9(3)
Si3 N3 Y1 121.1(3)
N1 Si1 C2 109.4(3)
N1 Si1 C1 114.2(3)
C2 Si1 C1 107.7(4)
N1 Si1 C3 113.1(3)
C2 Si1 C3 105.0(4)
C1 Si1 C3 106.9(4)
N1 Si1 Y1 39.91(16)
C2 Si1 Y1 69.5(2)
C1 Si1 Y1 128.8(2)
C3 Si1 Y1 123.5(3)
N1 Si2 C6 111.1(3)
N1 Si2 C5 114.1(3)
C6 Si2 C5 104.9(4)
N1 Si2 C4 112.3(3)
C6 Si2 C4 107.0(3)
C5 Si2 C4 107.0(4)
N3 Si3 C8B 122.8(7)
N3 Si3 C7B 109.4(10)
C8B Si3 C7B 76.7(13)
N3 Si3 C9 111.3(3)
C8B Si3 C9 106.8(6)
C7B Si3 C9 126.9(11)
N3 Si3 C7 111.9(5)
C8B Si3 C7 101.0(9)
C7B Si3 C7 31.8(10)
C9 Si3 C7 100.2(5)
N3 Si3 C8 105.7(5)
C8B Si3 C8 22.3(6)
C7B Si3 C8 95.8(12)
C9 Si3 C8 104.2(5)
C7 Si3 C8 122.9(7)
N3 Si4 C11B 130.1(8)
N3 Si4 C12 111.5(4)
C11B Si4 C12 83.1(8)
N3 Si4 C10 110.6(3)
C11B Si4 C10 104.5(7)
C12 Si4 C10 114.6(5)
N3 Si4 C11 109.3(4)
C11B Si4 C11 25.2(7)
C12 Si4 C11 105.3(5)
C10 Si4 C11 105.0(5)
N3 Si4 C12B 112.8(8)
C11B Si4 C12B 102.6(11)
C12 Si4 C12B 29.7(7)
C10 Si4 C12B 88.0(8)
C11 Si4 C12B 127.6(9)
N3 Si4 Y1 37.27(16)
C11B Si4 Y1 146.2(8)
C12 Si4 Y1 129.2(4)
C10 Si4 Y1 73.3(2)
C11 Si4 Y1 121.5(4)
C12B Si4 Y1 110.9(8)
N2 Si5 C13 113.8(3)
N2 Si5 C15 111.8(3)
C13 Si5 C15 106.3(4)
N2 Si5 C14 111.4(3)
C13 Si5 C14 106.6(4)
C15 Si5 C14 106.6(4)
N2 Si6 C16 115.2(3)
N2 Si6 C17 113.7(3)
C16 Si6 C17 107.1(3)
N2 Si6 C18 103.4(2)
C16 Si6 C18 110.2(3)
C17 Si6 C18 106.9(3)
N2 Si6 Y1 40.86(14)
C16 Si6 Y1 124.3(2)
C17 Si6 Y1 128.3(2)
C18 Si6 Y1 62.83(18)
C19 C18 O1 121.3(6)
C19 C18 Si6 123.1(5)
O1 C18 Si6 115.5(4)
C19 C18 Y1 143.4(5)
O1 C18 Y1 45.9(2)
Si6 C18 Y1 81.4(2)
C19 C18 K1 83.0(4)
O1 C18 K1 55.1(3)
Si6 C18 K1 132.1(3)
Y1 C18 K1 100.51(17)
C18 C19 K1 73.5(4)
O2 C20 C21 108.2(5)
O3 C21 C20 109.4(5)
O3 C22 C23 109.8(5)
O4 C23 C22 112.3(5)
O4 C24 C25 106.9(5)
O5 C25 C24 108.0(5)
O5 C26 C27 109.0(5)
O6 C27 C26 108.3(5)
O6 C28 C29 108.0(5)
O7 C29 C28 113.5(5)
O7 C30 C31 109.1(5)
O2 C31 C30 109.1(5)
C37 C32 C33 121.0(6)
C34 C33 C32 118.9(7)
C35 C34 C33 119.6(6)
C36 C35 C34 121.1(6)
C35 C36 C37 119.9(7)
C32 C37 C36 119.4(6)
C32 C37 C38 122.6(6)
C36 C37 C38 118.0(6)

loop_
_geom_bond_atom_site_label_1
_geom_bond_atom_site_label_2
_geom_bond_distance
Y1 O1 2.189(4)
Y1 N2 2.247(4)
Y1 N1 2.261(5)
Y1 N3 2.268(5)
Y1 C18 2.917(6)
K1 O1 2.677(4)
K1 O2 2.821(4)
K1 O6 2.841(4)
K1 O7 2.850(4)
K1 O3 2.865(4)
K1 O5 2.880(4)
K1 O4 2.920(4)
K1 C18 3.218(6)
K1 C19 3.331(6)
O1 C18 1.392(7)
O2 C31 1.414(7)
O2 C20 1.427(8)
O3 C21 1.399(8)
O3 C22 1.421(8)
O4 C24 1.428(7)
O4 C23 1.440(7)
O5 C25 1.403(7)
O5 C26 1.409(7)
O6 C27 1.414(7)
O6 C28 1.429(8)
O7 C29 1.427(8)
O7 C30 1.432(7)
N1 Si1 1.698(5)
N1 Si2 1.722(5)
N2 Si5 1.709(4)
N2 Si6 1.710(4)
N3 Si4 1.691(5)
N3 Si3 1.718(5)
Si1 C2 1.864(7)
Si1 C1 1.865(7)
Si1 C3 1.881(7)
Si2 C6 1.866(6)
Si2 C5 1.866(8)
Si2 C4 1.897(8)
Si3 C8B 1.732(16)
Si3 C7B 1.80(3)
Si3 C9 1.882(9)
Si3 C7 1.964(15)
Si3 C8 2.046(16)
Si4 C11B 1.81(2)
Si4 C12 1.841(12)
Si4 C10 1.847(9)
Si4 C11 1.910(12)
Si4 C12B 1.95(2)
Si5 C13 1.853(8)
Si5 C15 1.860(7)
Si5 C14 1.862(7)
Si6 C16 1.854(6)
Si6 C17 1.879(6)
Si6 C18 1.919(6)
C18 C19 1.335(9)
C20 C21 1.494(9)
C22 C23 1.478(10)
C24 C25 1.514(9)
C26 C27 1.518(9)
C28 C29 1.502(10)
C30 C31 1.493(9)
C32 C37 1.382(9)
C32 C33 1.395(9)
C33 C34 1.386(10)
C34 C35 1.384(10)
C35 C36 1.373(9)
C36 C37 1.383(9)
C37 C38 1.519(9)
